data_4030461
loop_
_publ_author_name
'Martinand-Lurin, Elodie'
'Gruber, Raymond'
'Retailleau, Pascal'
'Fleurat-Lessard, Paul'
'Dauban, Philippe'

_publ_section_title
;
 Studies on the formal [3 + 2] cycloaddition of aziridines with alkenes
 for the synthesis of 1-azaspiroalkanes.
;
_journal_issue 3
_journal_name_full 'The Journal of organic chemistry'
_journal_page_first 1414
_journal_page_last 1426
_journal_paper_doi 10.1021/jo502333j
_journal_volume 80
_journal_year 2015
_chemical_formula_moiety 'C15 H18 Cl3 N O3 S'
_chemical_formula_sum 'C15 H18 Cl3 N O3 S'
_chemical_formula_weight 398.71
_chemical_name_systematic
;
 ?
;
_space_group_crystal_system monoclinic
_space_group_IT_number 4
_space_group_name_Hall 'P 2yb'
_space_group_name_H-M_alt 'P 1 21 1'
_symmetry_space_group_name_Hall 'P 2yb'
_symmetry_space_group_name_H-M 'P 1 21 1'
_atom_sites_solution_hydrogens geom
_atom_sites_solution_primary difmap
_atom_sites_solution_secondary direct
_audit_creation_method SHELXL-2012
_cell_angle_alpha 90
_cell_angle_beta 102.697(7)
_cell_angle_gamma 90
_cell_formula_units_Z 4
_cell_length_a 11.7835(8)
_cell_length_b 11.5305(6)
_cell_length_c 13.3166(9)
_cell_measurement_reflns_used 2163
_cell_measurement_temperature 193(2)
_cell_measurement_theta_max 68.0
_cell_measurement_theta_min 6.8
_cell_volume 1765.1(2)
_computing_cell_refinement 'CrystalClear-SM Expert 2.0 r4 (Rigaku, 2009)'
_computing_data_collection 'CrystalClear-SM Expert 2.0 r4 (Rigaku, 2009)'
_computing_data_reduction 'CrystalClear-SM Expert 2.0 r4 (Rigaku, 2009)'
_computing_molecular_graphics 'PLATON (Spek, 2003)'
_computing_publication_material 'SHELXL-2012 (Sheldrick, 2008)'
_computing_structure_refinement 'SHELXL-2012 (Sheldrick, 2008); CRYSTALBUILDER (Welter, 2006)'
_computing_structure_solution 'SIR97 (Altomare et al, 1999)'
_diffrn_ambient_temperature 193(2)
_diffrn_detector_type 'RAPID II large area curved imaging plate detector '
_diffrn_measured_fraction_theta_full 0.999
_diffrn_measured_fraction_theta_max 0.998
_diffrn_measurement_device_type 'Rigaku rapid II RAXIS conversion'
_diffrn_measurement_method 'profile data from \w-scans'
_diffrn_radiation_monochromator graphite
_diffrn_radiation_source 'fine-focus sealed tube'
_diffrn_radiation_type CuK\a
_diffrn_radiation_wavelength 1.54187
_diffrn_reflns_av_R_equivalents 0.0782
_diffrn_reflns_av_unetI/netI 0.0722
_diffrn_reflns_Laue_measured_fraction_full 0.999
_diffrn_reflns_Laue_measured_fraction_max 0.998
_diffrn_reflns_limit_h_max 14
_diffrn_reflns_limit_h_min -14
_diffrn_reflns_limit_k_max 13
_diffrn_reflns_limit_k_min -13
_diffrn_reflns_limit_l_max 16
_diffrn_reflns_limit_l_min -13
_diffrn_reflns_number 16109
_diffrn_reflns_point_group_measured_fraction_full 0.949
_diffrn_reflns_point_group_measured_fraction_max 0.947
_diffrn_reflns_theta_full 67.687
_diffrn_reflns_theta_max 68.157
_diffrn_reflns_theta_min 3.402
_exptl_absorpt_coefficient_mu 5.923
_exptl_absorpt_correction_T_max 0.31
_exptl_absorpt_correction_T_min 0.16
_exptl_absorpt_correction_type multi-scan
_exptl_absorpt_process_details 'FS_ABSCOR (Rigaku, 2009)'
_exptl_crystal_colour colourless
_exptl_crystal_density_diffrn 1.500
_exptl_crystal_description tab
_exptl_crystal_F_000 824
_exptl_crystal_size_max 0.590
_exptl_crystal_size_mid 0.280
_exptl_crystal_size_min 0.200
_refine_diff_density_max 0.828
_refine_diff_density_min -0.510
_refine_diff_density_rms 0.076
_refine_ls_abs_structure_details
;
 Refined as an inversion twin.
;
_refine_ls_abs_structure_Flack 0.30(3)
_refine_ls_extinction_method none
_refine_ls_goodness_of_fit_ref 1.080
_refine_ls_hydrogen_treatment constr
_refine_ls_matrix_type full
_refine_ls_number_parameters 416
_refine_ls_number_reflns 6097
_refine_ls_number_restraints 25
_refine_ls_restrained_S_all 1.080
_refine_ls_R_factor_all 0.0645
_refine_ls_R_factor_gt 0.0556
_refine_ls_shift/su_max 0.000
_refine_ls_shift/su_mean 0.000
_refine_ls_structure_factor_coef Fsqd
_refine_ls_weighting_details
;
 w=1/[\s^2^(Fo^2^)+(0.0769P)^2^+1.2692P]
 where P=(Fo^2^+2Fc^2^)/3
;
_refine_ls_weighting_scheme calc
_refine_ls_wR_factor_gt 0.1449
_refine_ls_wR_factor_ref 0.1621
_reflns_Friedel_coverage 0.800
_reflns_Friedel_fraction_full 0.894
_reflns_Friedel_fraction_max 0.890
_reflns_number_gt 5259
_reflns_number_total 6097
_reflns_threshold_expression 'I > 2\s(I)'
_cod_data_source_file jo502333j_si_004.cif
_cod_data_source_block compound_2ea
_cod_depositor_comments
;
The following automatic conversions were performed:

'_exptl_absorpt_correction_type' value 'Multi-scan' changed to
'multi-scan' according to
/home/saulius/struct/COD-crude-data--automatic-downloads/rss-feeds/ACS/lib/dictionaries/cif_core.dic
dictionary named 'cif_core.dic' version 2.4.2 from 2011-04-26.

Automatic conversion script
Id: cif_fix_values 2935 2014-11-11 08:27:57Z andrius 

 Adding full bibliography for 4030461--4030470.cif.
;
_cod_database_code 4030461
_shelx_space_group_comment
;
The symmetry employed for this shelxl refinement is uniquely defined
by the following loop, which should always be used as a source of
symmetry information in preference to the above space-group names.
They are only intended as comments.
;
_shelx_estimated_absorpt_t_min 0.589
_shelx_estimated_absorpt_t_max 0.589
_shelxl_version_number 2012-9

loop_
_space_group_symop_operation_xyz
'x, y, z'
'-x, y+1/2, -z'

loop_
_atom_site_label
_atom_site_type_symbol
_atom_site_fract_x
_atom_site_fract_y
_atom_site_fract_z
_atom_site_U_iso_or_equiv
_atom_site_adp_type
_atom_site_occupancy
_atom_site_site_symmetry_order
_atom_site_calc_flag
_atom_site_refinement_flags_posn
_atom_site_refinement_flags_adp
Cl1 Cl 0.35823(19) 0.0062(2) 0.23981(18) 0.0682(7) Uani 1 1 d . .
Cl2 Cl 0.12974(17) 0.0768(2) 0.26249(18) 0.0590(6) Uani 1 1 d . .
Cl3 Cl 0.2925(2) 0.2462(2) 0.2294(2) 0.0749(7) Uani 1 1 d . .
S1 S 0.26765(15) 0.20212(15) 0.56555(15) 0.0380(4) Uani 1 1 d . .
O1 O 0.2717(4) 0.2130(4) 0.4456(4) 0.0433(13) Uani 1 1 d . .
O2 O 0.1748(5) 0.1276(5) 0.5733(5) 0.0537(16) Uani 1 1 d . .
O3 O 0.3836(5) 0.1756(5) 0.6208(4) 0.0507(15) Uani 1 1 d . .
N1 N 0.2359(5) 0.3315(6) 0.5910(5) 0.0388(15) Uani 1 1 d . .
C1 C 0.1167(6) 0.3816(7) 0.5599(6) 0.0376(18) Uani 1 1 d . .
C2 C 0.1426(6) 0.5118(7) 0.5620(7) 0.0431(19) Uani 1 1 d . U
H2A H 0.1304 0.5423 0.4909 0.052 Uiso 1 1 calc R U
H2B H 0.0900 0.5538 0.5980 0.052 Uiso 1 1 calc R U
C4 C 0.3267(6) 0.4222(7) 0.5958(6) 0.0371(17) Uani 1 1 d . U
H4A H 0.3521 0.4280 0.5299 0.044 Uiso 1 1 calc R U
H4B H 0.3952 0.4067 0.6522 0.044 Uiso 1 1 calc R U
C5 C 0.0297(6) 0.3434(9) 0.4618(7) 0.048(2) Uani 1 1 d . .
H5A H 0.0424 0.2635 0.4392 0.058 Uiso 1 1 calc R U
H5B H 0.0213 0.3991 0.4041 0.058 Uiso 1 1 calc R U
C6 C -0.0662(7) 0.3531(9) 0.5239(8) 0.059(3) Uani 1 1 d . .
H6A H -0.1220 0.2877 0.5128 0.071 Uiso 1 1 calc R U
H6B H -0.1075 0.4285 0.5155 0.071 Uiso 1 1 calc R U
C7 C 0.0288(7) 0.3435(9) 0.6249(7) 0.050(2) Uani 1 1 d . .
H7A H 0.0199 0.3996 0.6789 0.060 Uiso 1 1 calc R U
H7B H 0.0412 0.2638 0.6528 0.060 Uiso 1 1 calc R U
C3 C 0.2642(7) 0.5287(8) 0.6162(11) 0.077(3) Uani 1 1 d . U
H3 H 0.2631 0.5246 0.6910 0.092 Uiso 1 1 calc R U
C8 C 0.3208(6) 0.6439(8) 0.6031(8) 0.047(2) Uani 1 1 d . U
C9 C 0.3492(6) 0.6765(8) 0.5109(6) 0.045(2) Uani 1 1 d . .
H9 H 0.3349 0.6245 0.4541 0.054 Uiso 1 1 calc R U
C10 C 0.3985(7) 0.7845(8) 0.5013(7) 0.049(2) Uani 1 1 d . .
H10 H 0.4166 0.8066 0.4379 0.059 Uiso 1 1 calc R U
C11 C 0.4203(7) 0.8579(8) 0.5828(8) 0.053(2) Uani 1 1 d . .
H11 H 0.4553 0.9310 0.5767 0.064 Uiso 1 1 calc R U
C12 C 0.3931(9) 0.8283(9) 0.6722(8) 0.062(3) Uani 1 1 d . .
H12 H 0.4073 0.8816 0.7280 0.075 Uiso 1 1 calc R U
C13 C 0.3448(8) 0.7216(10) 0.6840(7) 0.062(3) Uani 1 1 d . .
H13 H 0.3279 0.7013 0.7483 0.075 Uiso 1 1 calc R U
C14 C 0.3277(7) 0.1182(8) 0.4049(6) 0.046(2) Uani 1 1 d . .
H14A H 0.3127 0.0444 0.4378 0.055 Uiso 1 1 calc R U
H14B H 0.4128 0.1310 0.4189 0.055 Uiso 1 1 calc R U
C15 C 0.2790(6) 0.1126(7) 0.2914(7) 0.0429(19) Uani 1 1 d . .
Cl4 Cl 0.37400(17) 0.5955(2) 1.23704(18) 0.0618(7) Uani 1 1 d . .
Cl5 Cl 0.1523(2) 0.5031(3) 1.25462(18) 0.0721(7) Uani 1 1 d . .
Cl6 Cl 0.1787(2) 0.7465(2) 1.2304(2) 0.0745(7) Uani 1 1 d . .
S2 S 0.23058(15) 0.48727(14) 0.92836(14) 0.0353(4) Uani 1 1 d . .
O4 O 0.3245(5) 0.5613(5) 0.9187(5) 0.0489(14) Uani 1 1 d . .
O5 O 0.1180(5) 0.5116(5) 0.8700(4) 0.0503(14) Uani 1 1 d . .
O6 O 0.2228(4) 0.4917(5) 1.0459(4) 0.0394(11) Uani 1 1 d . .
N2 N 0.2636(5) 0.3556(5) 0.9151(5) 0.0326(14) Uani 1 1 d . .
C20 C 0.4704(6) 0.3415(8) 0.8773(7) 0.047(2) Uani 1 1 d . .
H20A H 0.4571 0.4202 0.8471 0.057 Uiso 1 1 calc R U
H20B H 0.4794 0.2836 0.8247 0.057 Uiso 1 1 calc R U
C16 C 0.3833(6) 0.3061(7) 0.9423(6) 0.0364(17) Uani 1 1 d . .
C19 C 0.1733(6) 0.2658(7) 0.9006(6) 0.0406(19) Uani 1 1 d . .
H19A H 0.1072 0.2858 0.8434 0.049 Uiso 1 1 calc R U
H19B H 0.1442 0.2539 0.9641 0.049 Uiso 1 1 calc R U
C17 C 0.3584(6) 0.1762(7) 0.9435(7) 0.046(2) Uani 1 1 d . .
H17A H 0.3600 0.1497 1.0145 0.055 Uiso 1 1 calc R U
H17B H 0.4171 0.1320 0.9164 0.055 Uiso 1 1 calc R U
C22 C 0.4711(6) 0.3479(8) 1.0409(6) 0.046(2) Uani 1 1 d . .
H22A H 0.4581 0.4284 1.0617 0.055 Uiso 1 1 calc R U
H22B H 0.4805 0.2939 1.0999 0.055 Uiso 1 1 calc R U
C18 C 0.2374(7) 0.1588(8) 0.8750(7) 0.0450(19) Uani 1 1 d . .
H18 H 0.2439 0.1645 0.8015 0.054 Uiso 1 1 calc R U
C23 C 0.1795(6) 0.0436(7) 0.8894(7) 0.042(2) Uani 1 1 d . .
C24 C 0.1719(8) -0.0334(8) 0.8092(7) 0.053(2) Uani 1 1 d . .
H24 H 0.2014 -0.0132 0.7507 0.063 Uiso 1 1 calc R U
C25 C 0.1199(8) -0.1423(8) 0.8148(8) 0.064(3) Uani 1 1 d . .
H25 H 0.1145 -0.1960 0.7598 0.077 Uiso 1 1 calc R U
C26 C 0.0772(7) -0.1712(8) 0.8987(9) 0.061(3) Uani 1 1 d . .
H26 H 0.0423 -0.2449 0.9024 0.073 Uiso 1 1 calc R U
C27 C 0.0850(7) -0.0928(9) 0.9781(7) 0.055(2) Uani 1 1 d . .
H27 H 0.0541 -0.1116 1.0362 0.066 Uiso 1 1 calc R U
C28 C 0.1368(6) 0.0107(8) 0.9729(6) 0.0430(19) Uani 1 1 d . .
H28 H 0.1439 0.0627 1.0293 0.052 Uiso 1 1 calc R U
C21 C 0.5661(7) 0.3360(9) 0.9768(8) 0.057(3) Uani 1 1 d . .
H21A H 0.6211 0.4019 0.9852 0.069 Uiso 1 1 calc R U
H21B H 0.6082 0.2611 0.9869 0.069 Uiso 1 1 calc R U
C30 C 0.2225(7) 0.6069(7) 1.1949(7) 0.0446(19) Uani 1 1 d . .
C29 C 0.1848(7) 0.6006(7) 1.0795(6) 0.0425(19) Uani 1 1 d . .
H29A H 0.0991 0.6067 1.0583 0.051 Uiso 1 1 calc R U
H29B H 0.2195 0.6655 1.0479 0.051 Uiso 1 1 calc R U

loop_
_atom_site_aniso_label
_atom_site_aniso_U_11
_atom_site_aniso_U_22
_atom_site_aniso_U_33
_atom_site_aniso_U_23
_atom_site_aniso_U_13
_atom_site_aniso_U_12
Cl1 0.0573(12) 0.0796(16) 0.0661(14) -0.0264(12) 0.0100(10) 0.0238(12)
Cl2 0.0323(9) 0.0758(16) 0.0673(14) -0.0093(11) 0.0073(9) -0.0144(10)
Cl3 0.0947(17) 0.0593(13) 0.0780(16) 0.0060(13) 0.0344(14) -0.0181(14)
S1 0.0375(9) 0.0295(9) 0.0446(11) -0.0037(8) 0.0037(8) 0.0029(8)
O1 0.047(3) 0.033(3) 0.050(3) -0.003(2) 0.010(2) 0.012(2)
O2 0.058(4) 0.031(3) 0.074(4) -0.004(3) 0.020(3) -0.006(3)
O3 0.048(3) 0.041(3) 0.056(4) 0.000(3) -0.003(3) 0.013(3)
N1 0.030(3) 0.033(3) 0.051(4) -0.005(3) 0.005(3) -0.001(3)
C1 0.025(3) 0.037(4) 0.048(5) -0.006(3) 0.004(3) 0.000(3)
C2 0.030(3) 0.033(4) 0.063(5) 0.000(4) 0.005(3) 0.006(3)
C4 0.025(3) 0.035(4) 0.049(5) -0.001(4) 0.004(3) -0.005(3)
C5 0.039(4) 0.048(5) 0.051(5) -0.001(4) -0.003(4) -0.006(4)
C6 0.029(4) 0.050(5) 0.097(8) 0.004(5) 0.012(4) -0.010(4)
C7 0.046(4) 0.054(5) 0.056(5) 0.007(4) 0.021(4) 0.007(4)
C3 0.038(4) 0.030(4) 0.161(11) 0.004(5) 0.021(5) -0.002(4)
C8 0.026(4) 0.034(4) 0.082(7) 0.011(4) 0.008(4) 0.002(3)
C9 0.033(4) 0.049(5) 0.050(5) -0.010(4) 0.001(3) 0.001(4)
C10 0.036(4) 0.056(5) 0.056(5) 0.014(4) 0.013(3) 0.005(4)
C11 0.042(4) 0.041(5) 0.067(6) 0.010(4) -0.008(4) -0.007(4)
C12 0.070(6) 0.046(5) 0.061(6) -0.019(5) -0.007(5) 0.002(5)
C13 0.063(5) 0.074(8) 0.050(5) 0.012(5) 0.014(4) 0.018(5)
C14 0.037(4) 0.045(4) 0.051(5) -0.012(4) -0.001(3) 0.013(4)
C15 0.026(3) 0.048(4) 0.056(5) -0.011(4) 0.011(3) 0.005(3)
Cl4 0.0309(9) 0.092(2) 0.0575(13) -0.0042(12) -0.0011(9) 0.0002(10)
Cl5 0.0771(15) 0.0782(16) 0.0676(14) -0.0048(13) 0.0301(12) -0.0321(14)
Cl6 0.0892(17) 0.0611(14) 0.0674(15) -0.0237(12) 0.0044(12) 0.0221(13)
S2 0.0365(9) 0.0263(9) 0.0416(10) 0.0003(8) 0.0053(7) 0.0030(8)
O4 0.055(3) 0.031(3) 0.065(4) -0.003(3) 0.022(3) -0.004(3)
O5 0.049(3) 0.040(3) 0.056(3) 0.000(3) 0.000(3) 0.017(3)
O6 0.047(3) 0.031(2) 0.041(3) 0.000(2) 0.010(2) 0.006(2)
N2 0.025(3) 0.030(3) 0.041(4) -0.007(3) 0.001(3) 0.005(3)
C20 0.047(4) 0.044(5) 0.056(5) 0.011(4) 0.024(4) 0.004(4)
C16 0.027(3) 0.031(4) 0.049(5) 0.000(3) 0.003(3) 0.005(3)
C19 0.029(4) 0.031(4) 0.059(5) -0.004(4) 0.003(3) 0.003(3)
C17 0.030(4) 0.033(4) 0.072(6) 0.004(4) 0.004(4) 0.001(3)
C22 0.031(4) 0.046(5) 0.053(5) 0.001(4) -0.003(4) -0.007(4)
C18 0.042(4) 0.044(5) 0.049(5) -0.002(4) 0.011(4) -0.005(4)
C23 0.029(4) 0.027(4) 0.066(6) 0.004(4) 0.004(4) 0.004(3)
C24 0.060(5) 0.050(5) 0.050(5) 0.013(4) 0.017(4) 0.016(4)
C25 0.070(6) 0.041(5) 0.064(6) -0.016(5) -0.022(5) 0.014(5)
C26 0.038(4) 0.035(5) 0.097(8) 0.019(5) -0.011(5) -0.004(4)
C27 0.041(4) 0.061(6) 0.061(6) 0.025(5) 0.007(4) 0.007(4)
C28 0.036(4) 0.052(5) 0.040(4) -0.003(4) 0.007(3) 0.005(4)
C21 0.028(4) 0.048(5) 0.095(8) 0.002(5) 0.012(4) -0.002(4)
C30 0.034(4) 0.046(5) 0.052(5) -0.005(4) 0.005(3) -0.004(3)
C29 0.034(4) 0.042(5) 0.051(5) -0.004(3) 0.008(3) 0.005(3)

loop_
_atom_type_symbol
_atom_type_description
_atom_type_scat_dispersion_real
_atom_type_scat_dispersion_imag
_atom_type_scat_source
C C 0.0181 0.0091 'International Tables Vol C Tables 4.2.6.8 and 6.1.1.4'
H H 0.0000 0.0000 'International Tables Vol C Tables 4.2.6.8 and 6.1.1.4'
Cl Cl 0.3639 0.7018 'International Tables Vol C Tables 4.2.6.8 and 6.1.1.4'
N N 0.0311 0.0180 'International Tables Vol C Tables 4.2.6.8 and 6.1.1.4'
O O 0.0492 0.0322 'International Tables Vol C Tables 4.2.6.8 and 6.1.1.4'
S S 0.3331 0.5567 'International Tables Vol C Tables 4.2.6.8 and 6.1.1.4'

loop_
_geom_angle_atom_site_label_1
_geom_angle_atom_site_label_2
_geom_angle_atom_site_label_3
_geom_angle
O2 S1 O3 119.9(4)
O2 S1 N1 109.4(4)
O3 S1 N1 109.4(3)
O2 S1 O1 108.1(3)
O3 S1 O1 107.0(3)
N1 S1 O1 101.4(3)
C14 O1 S1 115.3(5)
C4 N1 C1 111.4(6)
C4 N1 S1 117.9(5)
C1 N1 S1 123.7(5)
N1 C1 C2 101.7(6)
N1 C1 C5 122.5(7)
C2 C1 C5 112.9(7)
N1 C1 C7 116.0(7)
C2 C1 C7 115.0(7)
C5 C1 C7 89.4(6)
C3 C2 C1 107.9(7)
C3 C2 H2A 110.1
C1 C2 H2A 110.1
C3 C2 H2B 110.1
C1 C2 H2B 110.1
H2A C2 H2B 108.4
N1 C4 C3 102.0(6)
N1 C4 H4A 111.4
C3 C4 H4A 111.4
N1 C4 H4B 111.4
C3 C4 H4B 111.4
H4A C4 H4B 109.2
C1 C5 C6 87.4(6)
C1 C5 H5A 114.1
C6 C5 H5A 114.1
C1 C5 H5B 114.1
C6 C5 H5B 114.1
H5A C5 H5B 111.3
C5 C6 C7 89.1(6)
C5 C6 H6A 113.8
C7 C6 H6A 113.8
C5 C6 H6B 113.8
C7 C6 H6B 113.8
H6A C6 H6B 111.0
C1 C7 C6 86.5(6)
C1 C7 H7A 114.2
C6 C7 H7A 114.2
C1 C7 H7B 114.2
C6 C7 H7B 114.2
H7A C7 H7B 111.4
C2 C3 C4 105.6(8)
C2 C3 C8 117.8(8)
C4 C3 C8 117.1(8)
C2 C3 H3 105.0
C4 C3 H3 105.0
C8 C3 H3 105.0
C13 C8 C9 117.7(8)
C13 C8 C3 119.9(10)
C9 C8 C3 122.4(9)
C10 C9 C8 120.5(8)
C10 C9 H9 119.7
C8 C9 H9 119.7
C11 C10 C9 119.7(8)
C11 C10 H10 120.2
C9 C10 H10 120.2
C12 C11 C10 120.7(9)
C12 C11 H11 119.7
C10 C11 H11 119.7
C11 C12 C13 120.9(9)
C11 C12 H12 119.6
C13 C12 H12 119.6
C12 C13 C8 120.5(9)
C12 C13 H13 119.7
C8 C13 H13 119.7
O1 C14 C15 107.9(6)
O1 C14 H14A 110.1
C15 C14 H14A 110.1
O1 C14 H14B 110.1
C15 C14 H14B 110.1
H14A C14 H14B 108.4
C14 C15 Cl2 111.9(6)
C14 C15 Cl1 107.7(5)
Cl2 C15 Cl1 109.8(5)
C14 C15 Cl3 112.3(6)
Cl2 C15 Cl3 106.8(4)
Cl1 C15 Cl3 108.2(5)
O5 S2 O4 119.1(4)
O5 S2 N2 110.6(3)
O4 S2 N2 110.4(3)
O5 S2 O6 106.6(3)
O4 S2 O6 106.5(3)
N2 S2 O6 102.0(3)
C29 O6 S2 115.1(5)
C19 N2 C16 112.4(6)
C19 N2 S2 120.2(5)
C16 N2 S2 125.5(5)
C16 C20 C21 87.6(6)
C16 C20 H20A 114.1
C21 C20 H20A 114.1
C16 C20 H20B 114.1
C21 C20 H20B 114.1
H20A C20 H20B 111.2
N2 C16 C17 101.8(6)
N2 C16 C20 118.3(6)
C17 C16 C20 114.9(7)
N2 C16 C22 120.2(7)
C17 C16 C22 112.9(7)
C20 C16 C22 89.4(6)
N2 C19 C18 102.7(6)
N2 C19 H19A 111.2
C18 C19 H19A 111.2
N2 C19 H19B 111.2
C18 C19 H19B 111.2
H19A C19 H19B 109.1
C16 C17 C18 106.2(7)
C16 C17 H17A 110.5
C18 C17 H17A 110.5
C16 C17 H17B 110.5
C18 C17 H17B 110.5
H17A C17 H17B 108.7
C21 C22 C16 86.3(6)
C21 C22 H22A 114.3
C16 C22 H22A 114.3
C21 C22 H22B 114.3
C16 C22 H22B 114.3
H22A C22 H22B 111.4
C19 C18 C23 114.8(6)
C19 C18 C17 101.7(7)
C23 C18 C17 115.1(7)
C19 C18 H18 108.3
C23 C18 H18 108.3
C17 C18 H18 108.3
C28 C23 C24 118.5(8)
C28 C23 C18 126.7(8)
C24 C23 C18 114.8(8)
C23 C24 C25 119.4(9)
C23 C24 H24 120.3
C25 C24 H24 120.3
C26 C25 C24 120.3(9)
C26 C25 H25 119.8
C24 C25 H25 119.8
C25 C26 C27 119.6(9)
C25 C26 H26 120.2
C27 C26 H26 120.2
C28 C27 C26 119.7(9)
C28 C27 H27 120.1
C26 C27 H27 120.1
C27 C28 C23 122.5(9)
C27 C28 H28 118.8
C23 C28 H28 118.8
C20 C21 C22 89.4(6)
C20 C21 H21A 113.8
C22 C21 H21A 113.8
C20 C21 H21B 113.8
C22 C21 H21B 113.8
H21A C21 H21B 111.0
C29 C30 Cl5 111.7(6)
C29 C30 Cl4 112.0(6)
Cl5 C30 Cl4 110.7(5)
C29 C30 Cl6 106.1(6)
Cl5 C30 Cl6 107.7(5)
Cl4 C30 Cl6 108.4(4)
O6 C29 C30 108.6(6)
O6 C29 H29A 110.0
C30 C29 H29A 110.0
O6 C29 H29B 110.0
C30 C29 H29B 110.0
H29A C29 H29B 108.4

loop_
_geom_bond_atom_site_label_1
_geom_bond_atom_site_label_2
_geom_bond_distance
Cl1 C15 1.769(8)
Cl2 C15 1.764(8)
Cl3 C15 1.771(9)
S1 O2 1.412(6)
S1 O3 1.435(5)
S1 N1 1.592(7)
S1 O1 1.613(6)
O1 C14 1.443(9)
N1 C4 1.487(9)
N1 C1 1.491(9)
C1 C2 1.532(11)
C1 C5 1.536(11)
C1 C7 1.552(11)
C2 C3 1.469(11)
C2 H2A 0.9900
C2 H2B 0.9900
C4 C3 1.488(12)
C4 H4A 0.9900
C4 H4B 0.9900
C5 C6 1.544(11)
C5 H5A 0.9900
C5 H5B 0.9900
C6 C7 1.553(12)
C6 H6A 0.9900
C6 H6B 0.9900
C7 H7A 0.9900
C7 H7B 0.9900
C3 C8 1.514(12)
C3 H3 1.0000
C8 C13 1.382(14)
C8 C9 1.394(12)
C9 C10 1.391(12)
C9 H9 0.9500
C10 C11 1.356(13)
C10 H10 0.9500
C11 C12 1.342(14)
C11 H11 0.9500
C12 C13 1.379(15)
C12 H12 0.9500
C13 H13 0.9500
C14 C15 1.496(11)
C14 H14A 0.9900
C14 H14B 0.9900
Cl4 C30 1.755(8)
Cl5 C30 1.744(9)
Cl6 C30 1.785(9)
S2 O5 1.411(5)
S2 O4 1.426(6)
S2 N2 1.587(6)
S2 O6 1.589(5)
O6 C29 1.438(9)
N2 C19 1.466(9)
N2 C16 1.491(8)
C20 C16 1.536(11)
C20 C21 1.541(11)
C20 H20A 0.9900
C20 H20B 0.9900
C16 C17 1.527(11)
C16 C22 1.558(11)
C19 C18 1.524(12)
C19 H19A 0.9900
C19 H19B 0.9900
C17 C18 1.527(10)
C17 H17A 0.9900
C17 H17B 0.9900
C22 C21 1.555(11)
C22 H22A 0.9900
C22 H22B 0.9900
C18 C23 1.525(12)
C18 H18 1.0000
C23 C28 1.371(11)
C23 C24 1.377(12)
C24 C25 1.406(13)
C24 H24 0.9500
C25 C26 1.364(14)
C25 H25 0.9500
C26 C27 1.379(15)
C26 H26 0.9500
C27 C28 1.349(13)
C27 H27 0.9500
C28 H28 0.9500
C21 H21A 0.9900
C21 H21B 0.9900
C30 C29 1.504(11)
C29 H29A 0.9900
C29 H29B 0.9900

loop_
_geom_torsion_atom_site_label_1
_geom_torsion_atom_site_label_2
_geom_torsion_atom_site_label_3
_geom_torsion_atom_site_label_4
_geom_torsion
O2 S1 O1 C14 -80.5(6)
O3 S1 O1 C14 50.0(6)
N1 S1 O1 C14 164.5(5)
O2 S1 N1 C4 175.0(6)
O3 S1 N1 C4 41.8(7)
O1 S1 N1 C4 -71.0(6)
O2 S1 N1 C1 -37.1(8)
O3 S1 N1 C1 -170.3(6)
O1 S1 N1 C1 77.0(7)
C4 N1 C1 C2 -8.1(9)
S1 N1 C1 C2 -157.8(6)
C4 N1 C1 C5 119.1(8)
S1 N1 C1 C5 -30.7(11)
C4 N1 C1 C7 -133.6(8)
S1 N1 C1 C7 76.7(9)
N1 C1 C2 C3 -13.6(10)
C5 C1 C2 C3 -146.7(8)
C7 C1 C2 C3 112.6(9)
C1 N1 C4 C3 26.0(9)
S1 N1 C4 C3 177.7(7)
N1 C1 C5 C6 141.5(8)
C2 C1 C5 C6 -96.4(8)
C7 C1 C5 C6 20.6(7)
C1 C5 C6 C7 -20.6(7)
N1 C1 C7 C6 -146.9(7)
C2 C1 C7 C6 94.7(8)
C5 C1 C7 C6 -20.5(7)
C5 C6 C7 C1 20.4(7)
C1 C2 C3 C4 30.3(11)
C1 C2 C3 C8 163.3(9)
N1 C4 C3 C2 -33.6(10)
N1 C4 C3 C8 -167.0(9)
C2 C3 C8 C13 108.8(12)
C4 C3 C8 C13 -123.5(11)
C2 C3 C8 C9 -70.4(12)
C4 C3 C8 C9 57.3(13)
C13 C8 C9 C10 -0.9(11)
C3 C8 C9 C10 178.3(7)
C8 C9 C10 C11 0.9(12)
C9 C10 C11 C12 -1.2(13)
C10 C11 C12 C13 1.6(14)
C11 C12 C13 C8 -1.6(14)
C9 C8 C13 C12 1.3(13)
C3 C8 C13 C12 -178.0(8)
S1 O1 C14 C15 154.7(6)
O1 C14 C15 Cl2 -65.1(8)
O1 C14 C15 Cl1 174.0(5)
O1 C14 C15 Cl3 55.0(8)
O5 S2 O6 C29 -59.3(5)
O4 S2 O6 C29 68.8(5)
N2 S2 O6 C29 -175.4(5)
O5 S2 N2 C19 -33.3(7)
O4 S2 N2 C19 -167.3(6)
O6 S2 N2 C19 79.8(6)
O5 S2 N2 C16 163.5(6)
O4 S2 N2 C16 29.5(7)
O6 S2 N2 C16 -83.4(7)
C19 N2 C16 C17 -0.1(9)
S2 N2 C16 C17 164.2(6)
C19 N2 C16 C20 126.8(8)
S2 N2 C16 C20 -68.9(9)
C19 N2 C16 C22 -125.7(8)
S2 N2 C16 C22 38.6(10)
C21 C20 C16 N2 144.9(7)
C21 C20 C16 C17 -94.7(8)
C21 C20 C16 C22 20.4(7)
C16 N2 C19 C18 -23.2(9)
S2 N2 C19 C18 171.6(5)
N2 C16 C17 C18 23.7(9)
C20 C16 C17 C18 -105.4(8)
C22 C16 C17 C18 154.0(7)
N2 C16 C22 C21 -143.2(8)
C17 C16 C22 C21 96.7(8)
C20 C16 C22 C21 -20.2(7)
N2 C19 C18 C23 161.1(7)
N2 C19 C18 C17 36.2(8)
C16 C17 C18 C19 -37.9(9)
C16 C17 C18 C23 -162.6(7)
C19 C18 C23 C28 -47.0(11)
C17 C18 C23 C28 70.6(11)
C19 C18 C23 C24 133.7(8)
C17 C18 C23 C24 -108.7(9)
C28 C23 C24 C25 0.6(12)
C18 C23 C24 C25 180.0(7)
C23 C24 C25 C26 0.1(13)
C24 C25 C26 C27 0.2(13)
C25 C26 C27 C28 -1.3(12)
C26 C27 C28 C23 2.2(12)
C24 C23 C28 C27 -1.8(11)
C18 C23 C28 C27 178.9(7)
C16 C20 C21 C22 -20.4(7)
C16 C22 C21 C20 20.1(7)
S2 O6 C29 C30 -159.6(5)
Cl5 C30 C29 O6 -65.6(7)
Cl4 C30 C29 O6 59.2(7)
Cl6 C30 C29 O6 177.3(5)
